data_9009294
loop_
_publ_author_name
'Effenberger, H.'

_publ_section_title
;
 Die kristallstruktur des minerals paralstonite, BaCa(CO3)2
;
_journal_name_full 'Neues Jahrbuch fur Mineralogie, Monatshefte'
_journal_page_first 353
_journal_page_last 363
_journal_volume 1980
_journal_year 1980
_chemical_compound_source 'Cave-in-Rock District, Illinois, USA'
_chemical_formula_sum 'C2 Ba Ca O6'
_chemical_name_mineral Paralstonite
_space_group_IT_number 150
_symmetry_space_group_name_Hall 'P 3 2"'
_symmetry_space_group_name_H-M 'P 3 2 1'
_cell_angle_alpha 90
_cell_angle_beta 90
_cell_angle_gamma 120
_cell_length_a 8.692
_cell_length_b 8.692
_cell_length_c 6.148
_cell_formula_units_Z 3
_cell_volume 402.257
_database_code_amcsd 0014766
_exptl_crystal_density_diffrn 3.683
_cod_original_formula_sum 'Ba Ca C2 O6'
_cod_database_code 9009294

loop_
_space_group_symop_operation_xyz
x,y,z
y,x,-z
-y,x-y,z
-x,-x+y,-z
-x+y,-x,z
x-y,-y,-z

loop_
_atom_site_aniso_label
_atom_site_aniso_U_11
_atom_site_aniso_U_22
_atom_site_aniso_U_33
_atom_site_aniso_U_12
_atom_site_aniso_U_13
_atom_site_aniso_U_23
Ba 0.01407 0.01062 0.01034 0.01062 0.00012 0.00023
Ca 0.00890 0.00201 0.00230 0.00201 -0.00012 -0.00023

loop_
_atom_site_label
_atom_site_fract_x
_atom_site_fract_y
_atom_site_fract_z
_atom_site_U_iso_or_equiv
Ba 0.68700 0.00000 0.00000 0.00975
Ca 0.35860 0.00000 0.50000 0.00481
C1 0.33333 0.66667 0.35600 0.01900
C2 0.33333 0.66667 0.81700 0.02280
C3 0.00000 0.00000 0.26700 0.00380
O1 0.19100 0.67700 0.35500 0.02533
O2 0.17300 0.51700 0.82200 0.02913
O3 0.15000 0.00100 0.25500 0.01520

loop_
_cod_related_entry_id
_cod_related_entry_database
_cod_related_entry_code
1 AMCSD 0014766
